data_2227623
loop_
_publ_author_name
'Yang, Ming-Xing'
'Lin, Shen'
'Chen, Li-Juan'
'Chen, Xiao-Hua'

_publ_section_title
;
 Di-\m-sulfato-\k^4^<i>O</i>:<i>O</i>'-bis[diaqua(1<i>H</i>-imidazo[4,5-<i>f</i>][1,10]phenanthroline)manganese(II)]
 dihydrate
;
_journal_coeditor_code HY2338
_journal_issue 9
_journal_name_full 'Acta Crystallographica Section E'
_journal_page_first m1115
_journal_page_last m1116
_journal_paper_doi 10.1107/S1600536810031909
_journal_volume 66
_journal_year 2010
_chemical_formula_iupac '[Mn2 (S O4)2 (C13 H8 N4)2 (H2 O)4], 2H2 O'
_chemical_formula_moiety 'C26 H24 Mn2 N8 O12 S2, 2(H2 O)'
_chemical_formula_sum 'C26 H28 Mn2 N8 O14 S2'
_chemical_formula_weight 850.58
_chemical_name_systematic
;
Di-\m-sulfato-\k^4^<i>O</i>:<i>O</i>'-
bis[diaqua(1<i>H</i>-imidazo-[4,5-<i>f</i>][1,10]phenanthroline)manganese(II)]
dihydrate
;
_space_group_IT_number 14
_symmetry_cell_setting monoclinic
_symmetry_space_group_name_Hall '-P 2ybc'
_symmetry_space_group_name_H-M 'P 1 21/c 1'
_atom_sites_solution_hydrogens geom
_atom_sites_solution_primary direct
_atom_sites_solution_secondary difmap
_cell_angle_alpha 90.00
_cell_angle_beta 98.758(12)
_cell_angle_gamma 90.00
_cell_formula_units_Z 2
_cell_length_a 10.467(7)
_cell_length_b 9.171(6)
_cell_length_c 17.025(11)
_cell_measurement_reflns_used 4851
_cell_measurement_temperature 293(2)
_cell_measurement_theta_max 27.391
_cell_measurement_theta_min 3.282
_cell_volume 1615.2(18)
_computing_cell_refinement 'CrystalClear (Rigaku, 2002)'
_computing_data_collection 'CrystalClear (Rigaku, 2002)'
_computing_data_reduction 'CrystalClear (Rigaku, 2002)'
_computing_molecular_graphics 'SHELXTL (Sheldrick, 2008) and DIAMOND (Brandenburg, 1999)'
_computing_publication_material 'SHELXTL (Sheldrick, 2008)'
_computing_structure_refinement 'SHELXL97 (Sheldrick, 2008)'
_computing_structure_solution 'SHELXS97 (Sheldrick, 2008)'
_diffrn_ambient_temperature 293(2)
_diffrn_detector_area_resol_mean 14.6306
_diffrn_measured_fraction_theta_full 0.966
_diffrn_measured_fraction_theta_max 0.966
_diffrn_measurement_device_type 'Rigaku Mercury CCD'
_diffrn_measurement_method '\w scan'
_diffrn_radiation_monochromator graphite
_diffrn_radiation_source 'fine-focus sealed tube'
_diffrn_radiation_type MoK\a
_diffrn_radiation_wavelength 0.71073
_diffrn_reflns_av_R_equivalents 0.0244
_diffrn_reflns_av_sigmaI/netI 0.0255
_diffrn_reflns_limit_h_max 13
_diffrn_reflns_limit_h_min -13
_diffrn_reflns_limit_k_max 11
_diffrn_reflns_limit_k_min -11
_diffrn_reflns_limit_l_max 21
_diffrn_reflns_limit_l_min -21
_diffrn_reflns_number 11099
_diffrn_reflns_theta_full 27.40
_diffrn_reflns_theta_max 27.40
_diffrn_reflns_theta_min 2.53
_diffrn_standards_decay_% 0
_diffrn_standards_interval_count 0
_diffrn_standards_interval_time .
_diffrn_standards_number 0
_exptl_absorpt_coefficient_mu 0.995
_exptl_absorpt_correction_T_max 1.0000
_exptl_absorpt_correction_T_min 0.4320
_exptl_absorpt_correction_type multi-scan
_exptl_absorpt_process_details '(CrystalClear; Rigaku, 2002)'
_exptl_crystal_colour Yellow
_exptl_crystal_density_diffrn 1.749
_exptl_crystal_density_method 'not measured'
_exptl_crystal_description Prism
_exptl_crystal_F_000 868
_exptl_crystal_size_max 1.00
_exptl_crystal_size_mid 0.80
_exptl_crystal_size_min 0.60
_refine_diff_density_max 0.304
_refine_diff_density_min -0.393
_refine_ls_extinction_method none
_refine_ls_goodness_of_fit_ref 1.054
_refine_ls_hydrogen_treatment mixed
_refine_ls_matrix_type full
_refine_ls_number_parameters 259
_refine_ls_number_reflns 3544
_refine_ls_number_restraints 9
_refine_ls_restrained_S_all 1.055
_refine_ls_R_factor_all 0.0328
_refine_ls_R_factor_gt 0.0301
_refine_ls_shift/su_max 0.001
_refine_ls_shift/su_mean 0.000
_refine_ls_structure_factor_coef Fsqd
_refine_ls_weighting_details 'calc w=1/[\s^2^(Fo^2^)+(0.0437P)^2^+0.5623P] where P=(Fo^2^+2Fc^2^)/3'
_refine_ls_weighting_scheme calc
_refine_ls_wR_factor_gt 0.0801
_refine_ls_wR_factor_ref 0.0819
_reflns_number_gt 3251
_reflns_number_total 3544
_reflns_threshold_expression I>2\s(I)
_cod_data_source_file hy2338.cif
_cod_data_source_block I
_cod_original_sg_symbol_H-M 'P 21/c'
_cod_database_code 2227623
_cod_database_fobs_code 2227623

loop_
_symmetry_equiv_pos_as_xyz
'x, y, z'
'-x, y+1/2, -z+1/2'
'-x, -y, -z'
'x, -y-1/2, z-1/2'

loop_
_atom_site_type_symbol
_atom_site_label
_atom_site_fract_x
_atom_site_fract_y
_atom_site_fract_z
_atom_site_U_iso_or_equiv
_atom_site_adp_type
_atom_site_calc_flag
_atom_site_refinement_flags
_atom_site_occupancy
_atom_site_disorder_assembly
_atom_site_disorder_group
Mn Mn1 0.18299(2) 0.67998(3) 0.039544(16) 0.02452(10) Uani d . 1 . .
S S1 0.03061(4) 0.40185(4) 0.11921(2) 0.02399(11) Uani d . 1 . .
O O1 0.13383(12) 0.47205(14) 0.08303(9) 0.0374(3) Uani d . 1 . .
O O2 -0.06301(12) 0.51435(14) 0.13804(8) 0.0316(3) Uani d . 1 . .
O O3 -0.03679(12) 0.29274(14) 0.06387(8) 0.0311(3) Uani d . 1 . .
O O4 0.08663(14) 0.32790(15) 0.19348(9) 0.0400(3) Uani d . 1 . .
O O5 0.29524(13) 0.55706(16) -0.04252(8) 0.0339(3) Uani d D 1 . .
H H1 0.2295(19) 0.519(3) -0.0712(14) 0.074(9) Uiso d D 1 . .
H H2 0.329(3) 0.626(3) -0.0665(16) 0.096(12) Uiso d D 1 . .
O O6 0.05988(16) 0.77338(17) 0.11855(10) 0.0484(4) Uani d D 1 . .
H H3 0.065(2) 0.8546(15) 0.1421(14) 0.059(8) Uiso d D 1 . .
H H4 0.012(2) 0.7107(19) 0.1349(14) 0.056(8) Uiso d D 1 . .
O O7 0.0949(3) 0.01928(19) 0.20000(11) 0.0714(6) Uani d D 1 . .
H H5 0.090(3) 0.008(3) 0.2492(7) 0.076(10) Uiso d D 1 . .
H H6 0.088(3) 0.1066(16) 0.1844(15) 0.084(10) Uiso d D 1 . .
N N1 0.37913(14) 0.68351(15) 0.11788(9) 0.0257(3) Uani d . 1 . .
N N2 0.25995(13) 0.91094(15) 0.03511(9) 0.0252(3) Uani d . 1 . .
N N3 0.74601(14) 1.01809(18) 0.20156(9) 0.0321(3) Uani d . 1 . .
H H3B 0.8055 0.9678 0.2297 0.039 Uiso calc R 1 . .
N N4 0.64434(15) 1.21029(17) 0.13915(10) 0.0338(4) Uani d . 1 . .
C C1 0.43732(18) 0.56818(19) 0.15534(11) 0.0303(4) Uani d . 1 . .
H H1A 0.3930 0.4800 0.1522 0.036 Uiso calc R 1 . .
C C2 0.56195(18) 0.5734(2) 0.19914(12) 0.0333(4) Uani d . 1 . .
H H2B 0.5993 0.4901 0.2240 0.040 Uiso calc R 1 . .
C C3 0.62820(17) 0.7031(2) 0.20480(12) 0.0314(4) Uani d . 1 . .
H H3C 0.7105 0.7093 0.2343 0.038 Uiso calc R 1 . .
C C4 0.56986(15) 0.82664(18) 0.16534(10) 0.0239(3) Uani d . 1 . .
C C5 0.62700(15) 0.96855(19) 0.16508(10) 0.0257(4) Uani d . 1 . .
C C6 0.56533(16) 1.08776(18) 0.12661(10) 0.0253(3) Uani d . 1 . .
C C7 0.43740(15) 1.07578(18) 0.08161(10) 0.0236(3) Uani d . 1 . .
C C8 0.36759(18) 1.19078(18) 0.04063(12) 0.0302(4) Uani d . 1 . .
H H8A 0.4032 1.2838 0.0414 0.036 Uiso calc R 1 . .
C C9 0.24595(18) 1.1648(2) -0.00075(12) 0.0337(4) Uani d . 1 . .
H H9A 0.1977 1.2403 -0.0269 0.040 Uiso calc R 1 . .
C C10 0.19618(16) 1.0231(2) -0.00289(11) 0.0306(4) Uani d . 1 . .
H H10A 0.1150 1.0060 -0.0321 0.037 Uiso calc R 1 . .
C C11 0.37862(15) 0.93635(17) 0.07832(10) 0.0220(3) Uani d . 1 . .
C C12 0.44406(15) 0.81270(17) 0.12160(10) 0.0222(3) Uani d . 1 . .
C C13 0.75016(19) 1.1614(2) 0.18408(12) 0.0370(4) Uani d . 1 . .
H H13A 0.8209 1.2205 0.2020 0.044 Uiso calc R 1 . .

loop_
_atom_site_aniso_label
_atom_site_aniso_U_11
_atom_site_aniso_U_22
_atom_site_aniso_U_33
_atom_site_aniso_U_12
_atom_site_aniso_U_13
_atom_site_aniso_U_23
Mn1 0.02168(14) 0.02247(15) 0.02823(17) -0.00592(9) -0.00001(11) -0.00163(10)
S1 0.0223(2) 0.0203(2) 0.0272(2) -0.00508(14) -0.00289(16) 0.00196(15)
O1 0.0317(7) 0.0248(6) 0.0578(9) -0.0043(5) 0.0138(6) 0.0050(6)
O2 0.0289(6) 0.0270(6) 0.0384(7) -0.0024(5) 0.0037(5) -0.0046(5)
O3 0.0290(6) 0.0253(6) 0.0354(8) -0.0023(5) -0.0067(5) -0.0044(5)
O4 0.0475(8) 0.0336(7) 0.0330(8) -0.0034(6) -0.0129(6) 0.0068(6)
O5 0.0305(7) 0.0349(7) 0.0361(8) -0.0022(5) 0.0040(6) -0.0011(6)
O6 0.0599(9) 0.0302(8) 0.0626(10) -0.0153(7) 0.0334(8) -0.0142(7)
O7 0.1428(19) 0.0306(9) 0.0456(11) -0.0169(10) 0.0295(12) -0.0072(7)
N1 0.0253(7) 0.0215(7) 0.0292(8) -0.0046(5) 0.0008(6) 0.0003(5)
N2 0.0209(6) 0.0247(7) 0.0287(8) -0.0030(5) 0.0000(6) 0.0014(6)
N3 0.0235(7) 0.0369(9) 0.0323(9) -0.0062(6) -0.0073(6) 0.0023(7)
N4 0.0326(8) 0.0295(8) 0.0376(9) -0.0113(6) -0.0004(7) 0.0004(7)
C1 0.0348(9) 0.0221(8) 0.0330(10) -0.0035(7) 0.0026(8) 0.0010(7)
C2 0.0363(9) 0.0266(9) 0.0352(11) 0.0049(7) 0.0002(8) 0.0060(7)
C3 0.0244(8) 0.0342(10) 0.0335(10) 0.0018(7) -0.0023(7) 0.0032(8)
C4 0.0217(7) 0.0251(8) 0.0240(9) -0.0023(6) 0.0006(6) -0.0010(6)
C5 0.0200(7) 0.0293(9) 0.0263(9) -0.0046(6) -0.0011(6) -0.0012(7)
C6 0.0253(8) 0.0234(8) 0.0266(9) -0.0068(6) 0.0022(7) -0.0018(6)
C7 0.0241(8) 0.0224(8) 0.0241(8) -0.0032(6) 0.0032(7) -0.0012(6)
C8 0.0327(9) 0.0207(8) 0.0364(11) -0.0025(6) 0.0029(8) 0.0005(7)
C9 0.0319(9) 0.0278(9) 0.0393(11) 0.0050(7) -0.0019(8) 0.0064(8)
C10 0.0218(8) 0.0316(9) 0.0362(10) 0.0006(7) -0.0023(7) 0.0042(8)
C11 0.0196(7) 0.0220(8) 0.0240(9) -0.0025(6) 0.0024(6) -0.0007(6)
C12 0.0214(7) 0.0216(8) 0.0232(9) -0.0030(6) 0.0019(6) -0.0008(6)
C13 0.0318(9) 0.0387(11) 0.0380(11) -0.0177(8) -0.0029(8) -0.0020(8)

loop_
_atom_type_symbol
_atom_type_description
_atom_type_scat_dispersion_real
_atom_type_scat_dispersion_imag
_atom_type_scat_source
C C 0.0033 0.0016 'International Tables Vol C Tables 4.2.6.8 and 6.1.1.4'
H H 0.0000 0.0000 'International Tables Vol C Tables 4.2.6.8 and 6.1.1.4'
Mn Mn 0.3368 0.7283 'International Tables Vol C Tables 4.2.6.8 and 6.1.1.4'
N N 0.0061 0.0033 'International Tables Vol C Tables 4.2.6.8 and 6.1.1.4'
O O 0.0106 0.0060 'International Tables Vol C Tables 4.2.6.8 and 6.1.1.4'
S S 0.1246 0.1234 'International Tables Vol C Tables 4.2.6.8 and 6.1.1.4'

loop_
_geom_angle_atom_site_label_1
_geom_angle_atom_site_label_2
_geom_angle_atom_site_label_3
_geom_angle_site_symmetry_1
_geom_angle_site_symmetry_3
_geom_angle
_geom_angle_publ_flag
O1 Mn1 O3 . 3_565 101.97(6) ?
O1 Mn1 O6 . . 86.60(7) ?
O3 Mn1 O6 3_565 . 92.60(8) ?
O1 Mn1 O5 . . 86.81(6) ?
O3 Mn1 O5 3_565 . 85.67(7) ?
O6 Mn1 O5 . . 172.68(5) ?
O1 Mn1 N2 . . 161.64(6) ?
O3 Mn1 N2 3_565 . 94.33(5) ?
O6 Mn1 N2 . . 84.25(6) ?
O5 Mn1 N2 . . 102.96(6) ?
O1 Mn1 N1 . . 93.04(6) ?
O3 Mn1 N1 3_565 . 160.02(5) ?
O6 Mn1 N1 . . 101.47(8) ?
O5 Mn1 N1 . . 82.04(7) ?
N2 Mn1 N1 . . 73.31(5) ?
O1 S1 O4 . . 109.79(9) ?
O1 S1 O3 . . 109.82(9) ?
O4 S1 O3 . . 108.90(9) ?
O1 S1 O2 . . 109.62(9) ?
O4 S1 O2 . . 108.80(9) ?
O3 S1 O2 . . 109.88(8) ?
S1 O1 Mn1 . . 140.06(8) ?
S1 O3 Mn1 . 3_565 130.55(8) ?
Mn1 O5 H1 . . 96(2) ?
Mn1 O5 H2 . . 102(2) ?
H1 O5 H2 . . 112.2(16) ?
Mn1 O6 H3 . . 129.9(16) ?
Mn1 O6 H4 . . 112.2(16) ?
H3 O6 H4 . . 116.3(16) ?
H5 O7 H6 . . 114.1(16) ?
C1 N1 C12 . . 118.64(15) ?
C1 N1 Mn1 . . 125.14(11) ?
C12 N1 Mn1 . . 116.06(11) ?
C10 N2 C11 . . 118.41(15) ?
C10 N2 Mn1 . . 125.42(12) ?
C11 N2 Mn1 . . 116.10(11) ?
C13 N3 C5 . . 106.16(15) ?
C13 N3 H3B . . 126.9 ?
C5 N3 H3B . . 126.9 ?
C13 N4 C6 . . 103.91(16) ?
N1 C1 C2 . . 123.22(16) ?
N1 C1 H1A . . 118.4 ?
C2 C1 H1A . . 118.4 ?
C3 C2 C1 . . 119.08(17) ?
C3 C2 H2B . . 120.5 ?
C1 C2 H2B . . 120.5 ?
C2 C3 C4 . . 119.07(17) ?
C2 C3 H3C . . 120.5 ?
C4 C3 H3C . . 120.5 ?
C3 C4 C12 . . 118.63(15) ?
C3 C4 C5 . . 125.55(16) ?
C12 C4 C5 . . 115.82(15) ?
N3 C5 C6 . . 106.07(15) ?
N3 C5 C4 . . 130.22(16) ?
C6 C5 C4 . . 123.70(15) ?
C5 C6 N4 . . 110.00(16) ?
C5 C6 C7 . . 121.34(15) ?
N4 C6 C7 . . 128.66(16) ?
C8 C7 C11 . . 117.88(16) ?
C8 C7 C6 . . 125.22(15) ?
C11 C7 C6 . . 116.90(15) ?
C9 C8 C7 . . 119.55(16) ?
C9 C8 H8A . . 120.2 ?
C7 C8 H8A . . 120.2 ?
C8 C9 C10 . . 119.05(16) ?
C8 C9 H9A . . 120.5 ?
C10 C9 H9A . . 120.5 ?
N2 C10 C9 . . 123.04(17) ?
N2 C10 H10A . . 118.5 ?
C9 C10 H10A . . 118.5 ?
N2 C11 C7 . . 122.01(15) ?
N2 C11 C12 . . 117.19(14) ?
C7 C11 C12 . . 120.81(15) ?
N1 C12 C4 . . 121.34(15) ?
N1 C12 C11 . . 117.28(15) ?
C4 C12 C11 . . 121.39(14) ?
N4 C13 N3 . . 113.86(16) ?
N4 C13 H13A . . 123.1 ?
N3 C13 H13A . . 123.1 ?

loop_
_geom_bond_atom_site_label_1
_geom_bond_atom_site_label_2
_geom_bond_site_symmetry_2
_geom_bond_distance
_geom_bond_publ_flag
Mn1 O1 . 2.1366(17) yes
Mn1 O3 3_565 2.1641(16) yes
Mn1 O5 . 2.2590(16) yes
Mn1 O6 . 2.1751(17) yes
Mn1 N1 . 2.2718(19) yes
Mn1 N2 . 2.2715(19) yes
S1 O1 . 1.4711(14) ?
S1 O4 . 1.4753(16) ?
S1 O3 . 1.4779(14) ?
S1 O2 . 1.4910(14) ?
O3 Mn1 3_565 2.1641(16) ?
O5 H1 . 0.850(10) ?
O5 H2 . 0.86(3) ?
O6 H3 . 0.840(10) ?
O6 H4 . 0.84(2) ?
O7 H5 . 0.850(10) ?
O7 H6 . 0.840(10) ?
N1 C1 . 1.333(2) ?
N1 C12 . 1.363(2) ?
N2 C10 . 1.338(2) ?
N2 C11 . 1.364(2) ?
N3 C13 . 1.350(3) ?
N3 C5 . 1.381(2) ?
N3 H3B . 0.8600 ?
N4 C13 . 1.325(3) ?
N4 C6 . 1.392(2) ?
C1 C2 . 1.401(3) ?
C1 H1A . 0.9300 ?
C2 C3 . 1.373(3) ?
C2 H2B . 0.9300 ?
C3 C4 . 1.408(2) ?
C3 H3C . 0.9300 ?
C4 C12 . 1.416(2) ?
C4 C5 . 1.433(2) ?
C5 C6 . 1.383(2) ?
C6 C7 . 1.442(2) ?
C7 C8 . 1.406(2) ?
C7 C11 . 1.416(2) ?
C8 C9 . 1.379(3) ?
C8 H8A . 0.9300 ?
C9 C10 . 1.398(3) ?
C9 H9A . 0.9300 ?
C10 H10A . 0.9300 ?
C11 C12 . 1.464(2) ?
C13 H13A . 0.9300 ?

loop_
_geom_hbond_atom_site_label_D
_geom_hbond_atom_site_label_H
_geom_hbond_atom_site_label_A
_geom_hbond_site_symmetry_A
_geom_hbond_distance_DH
_geom_hbond_distance_HA
_geom_hbond_distance_DA
_geom_hbond_angle_DHA
_geom_hbond_publ_flag
O5 H1 O2 3_565 0.850(10) 1.950(10) 2.789(2) 165(3) y
O5 H2 N4 3_675 0.86(3) 1.99(3) 2.824(2) 164(3) y
O6 H3 O7 1_565 0.840(10) 1.800(10) 2.644(3) 172(3) y
O6 H4 O2 . 0.84(2) 1.970(10) 2.745(2) 154(2) y
O7 H5 O2 2_545 0.850(10) 1.980(10) 2.828(3) 171(3) y
O7 H6 O4 . 0.840(10) 2.04(2) 2.833(3) 157(3) y
N3 H3B O4 2_655 0.86 2.04 2.890(2) 167 y
